data_7706120
loop_
_publ_author_name
'Ren, Wenhui'
'Liu, Hui'
'You, Fen'
'Mao, Pengjuan'
'So, Yat-Ming'
'Kang, Xiaohui'
'Shi, Xiaochao'

_publ_section_title
;
 Unsymmetrical diarylamido-based rare-earth alkyl complexes: their
 synthesis and catalytic performance in isoprene polymerization.
;
_journal_issue 4
_journal_name_full 'Dalton transactions (Cambridge, England : 2003)'
_journal_page_first 1334
_journal_page_last 1343
_journal_paper_doi 10.1039/d0dt04040a
_journal_volume 50
_journal_year 2021
_chemical_formula_sum 'C37 H48 N2 O P Sc Si2'
_chemical_formula_weight 668.88
_space_group_crystal_system monoclinic
_space_group_IT_number 14
_space_group_name_Hall '-P 2yn'
_space_group_name_H-M_alt 'P 1 21/n 1'
_atom_sites_solution_hydrogens geom
_audit_creation_method SHELXL-2016/6
_audit_update_record
;
2020-08-28 deposited with the CCDC.	2020-12-14 downloaded from the CCDC.
;
_cell_angle_alpha 90
_cell_angle_beta 109.6730(10)
_cell_angle_gamma 90
_cell_formula_units_Z 4
_cell_length_a 10.8334(3)
_cell_length_b 28.3891(8)
_cell_length_c 13.0622(4)
_cell_measurement_reflns_used 9931
_cell_measurement_temperature 173(2)
_cell_measurement_theta_max 56.98
_cell_measurement_theta_min 4.01
_cell_volume 3782.79(19)
_computing_cell_refinement 'Bruker SAINT'
_computing_data_collection 'Bruker APEX2'
_computing_data_reduction 'Bruker SAINT'
_computing_molecular_graphics 'Bruker SHELXTL'
_computing_publication_material 'Bruker SHELXTL'
_computing_structure_refinement 'SHELXL-2016/6 (Sheldrick, 2016)'
_computing_structure_solution 'SHELXT 2014/5 (Sheldrick, 2014)'
_diffrn_ambient_temperature 173(2)
_diffrn_measured_fraction_theta_full 0.997
_diffrn_measured_fraction_theta_max 0.996
_diffrn_measurement_device_type 'Bruker APEX-II CCD'
_diffrn_measurement_method '\f and \w scans'
_diffrn_radiation_type GaK\a
_diffrn_radiation_wavelength 1.34138
_diffrn_reflns_av_R_equivalents 0.0405
_diffrn_reflns_av_unetI/netI 0.0311
_diffrn_reflns_Laue_measured_fraction_full 0.997
_diffrn_reflns_Laue_measured_fraction_max 0.996
_diffrn_reflns_limit_h_max 13
_diffrn_reflns_limit_h_min -13
_diffrn_reflns_limit_k_max 31
_diffrn_reflns_limit_k_min -35
_diffrn_reflns_limit_l_max 16
_diffrn_reflns_limit_l_min -16
_diffrn_reflns_number 30846
_diffrn_reflns_point_group_measured_fraction_full 0.997
_diffrn_reflns_point_group_measured_fraction_max 0.996
_diffrn_reflns_theta_full 53.594
_diffrn_reflns_theta_max 57.022
_diffrn_reflns_theta_min 3.407
_exptl_absorpt_coefficient_mu 1.924
_exptl_absorpt_correction_T_max 0.751
_exptl_absorpt_correction_T_min 0.630
_exptl_absorpt_correction_type multi-scan
_exptl_absorpt_process_details sadabs
_exptl_crystal_colour yellow
_exptl_crystal_density_diffrn 1.174
_exptl_crystal_description block
_exptl_crystal_F_000 1424
_exptl_crystal_size_max 0.180
_exptl_crystal_size_mid 0.100
_exptl_crystal_size_min 0.050
_refine_diff_density_max 0.293
_refine_diff_density_min -0.308
_refine_diff_density_rms 0.043
_refine_ls_extinction_method none
_refine_ls_goodness_of_fit_ref 1.024
_refine_ls_hydrogen_treatment constr
_refine_ls_matrix_type full
_refine_ls_number_parameters 405
_refine_ls_number_reflns 7729
_refine_ls_number_restraints 0
_refine_ls_restrained_S_all 1.024
_refine_ls_R_factor_all 0.0395
_refine_ls_R_factor_gt 0.0323
_refine_ls_shift/su_max 0.001
_refine_ls_shift/su_mean 0.000
_refine_ls_structure_factor_coef Fsqd
_refine_ls_weighting_details 'w=1/[\s^2^(Fo^2^)+(0.0434P)^2^+1.2675P] where P=(Fo^2^+2Fc^2^)/3'
_refine_ls_weighting_scheme calc
_refine_ls_wR_factor_gt 0.0833
_refine_ls_wR_factor_ref 0.0882
_reflns_Friedel_coverage 0.000
_reflns_number_gt 6720
_reflns_number_total 7729
_reflns_threshold_expression 'I > 2\s(I)'
_cod_data_source_file d0dt04040a3.cif
_cod_data_source_block ga_90516b_a
_cod_depositor_comments 'Adding full bibliography for 7706120--7706123.cif.'
_cod_original_sg_symbol_H-M 'P 21/n'
_cod_database_code 7706120
_shelx_shelxl_version_number 2016/6
_shelx_space_group_comment
; 
The symmetry employed for this shelxl refinement is uniquely defined 
by the following loop, which should always be used as a source of 
symmetry information in preference to the above space-group names. 
They are only intended as comments. 
;
_shelx_estimated_absorpt_t_min 0.723
_shelx_estimated_absorpt_t_max 0.910

loop_
_space_group_symop_operation_xyz
'x, y, z'
'-x+1/2, y+1/2, -z+1/2'
'-x, -y, -z'
'x-1/2, -y-1/2, z-1/2'

loop_
_atom_site_label
_atom_site_type_symbol
_atom_site_fract_x
_atom_site_fract_y
_atom_site_fract_z
_atom_site_U_iso_or_equiv
_atom_site_adp_type
_atom_site_occupancy
_atom_site_site_symmetry_order
_atom_site_calc_flag
_atom_site_refinement_flags_posn
_atom_site_refinement_flags_adp
_atom_site_refinement_flags_occupancy
_atom_site_disorder_assembly
_atom_site_disorder_group
Sc1 Sc 0.36541(3) 0.33728(2) 0.70151(2) 0.02051(8) Uani 1 1 d . . . . .
P1 P 0.24104(4) 0.41665(2) 0.57084(3) 0.02219(9) Uani 1 1 d . . . . .
Si1 Si 0.64902(4) 0.39431(2) 0.90053(3) 0.02944(11) Uani 1 1 d . . . . .
Si2 Si 0.44407(5) 0.29146(2) 0.47282(3) 0.03182(11) Uani 1 1 d . . . . .
O1 O 0.39481(12) 0.26390(4) 0.99856(9) 0.0346(3) Uani 1 1 d . . . . .
N1 N 0.36997(13) 0.28374(4) 0.82646(10) 0.0258(3) Uani 1 1 d . . . . .
N2 N 0.21780(12) 0.36643(5) 0.75740(10) 0.0250(3) Uani 1 1 d . . . . .
C1 C 0.39633(19) 0.23196(6) 0.83349(14) 0.0365(4) Uani 1 1 d . . . . .
C2 C 0.4503(2) 0.22503(7) 0.95695(15) 0.0426(4) Uani 1 1 d . . . . .
H2A H 0.421834 0.194433 0.977794 0.051 Uiso 1 1 calc R U . . .
H2B H 0.547266 0.226393 0.984385 0.051 Uiso 1 1 calc R U . . .
C3 C 0.36068(14) 0.29659(6) 0.91901(12) 0.0262(3) Uani 1 1 d . . . . .
C4 C 0.31507(15) 0.34103(6) 0.94709(12) 0.0275(3) Uani 1 1 d . . . . .
C5 C 0.23810(15) 0.37259(6) 0.86730(12) 0.0269(3) Uani 1 1 d . . . . .
C6 C 0.18690(18) 0.41244(6) 0.90439(14) 0.0357(4) Uani 1 1 d . . . . .
H6 H 0.131925 0.433694 0.852799 0.043 Uiso 1 1 calc R U . . .
C7 C 0.2150(2) 0.42106(7) 1.01336(15) 0.0434(4) Uani 1 1 d . . . . .
H7 H 0.181357 0.448600 1.035857 0.052 Uiso 1 1 calc R U . . .
C8 C 0.29211(19) 0.39000(7) 1.09134(14) 0.0429(4) Uani 1 1 d . . . . .
H8 H 0.310793 0.396211 1.166510 0.051 Uiso 1 1 calc R U . . .
C9 C 0.34057(17) 0.35054(7) 1.05869(13) 0.0358(4) Uani 1 1 d . . . . .
H9 H 0.392264 0.329111 1.111735 0.043 Uiso 1 1 calc R U . . .
C10 C 0.09321(14) 0.37881(5) 0.68446(11) 0.0235(3) Uani 1 1 d . . . . .
C11 C 0.08457(15) 0.40294(5) 0.58788(11) 0.0234(3) Uani 1 1 d . . . . .
C12 C -0.03836(15) 0.41220(5) 0.51112(12) 0.0272(3) Uani 1 1 d . . . . .
H12 H -0.044065 0.428198 0.445799 0.033 Uiso 1 1 calc R U . . .
C13 C -0.15220(16) 0.39838(6) 0.52885(13) 0.0317(3) Uani 1 1 d . . . . .
H13 H -0.235303 0.404793 0.475930 0.038 Uiso 1 1 calc R U . . .
C14 C -0.14412(16) 0.37512(6) 0.62437(14) 0.0335(4) Uani 1 1 d . . . . .
H14 H -0.221940 0.365794 0.637069 0.040 Uiso 1 1 calc R U . . .
C15 C -0.02297(16) 0.36547(6) 0.70122(13) 0.0309(3) Uani 1 1 d . . . . .
H15 H -0.018611 0.349558 0.766316 0.037 Uiso 1 1 calc R U . . .
C16 C 0.4947(3) 0.21905(8) 0.77921(18) 0.0590(6) Uani 1 1 d . . . . .
H16A H 0.458174 0.226261 0.701421 0.089 Uiso 1 1 calc R U . . .
H16B H 0.514417 0.185315 0.788970 0.089 Uiso 1 1 calc R U . . .
H16C H 0.575387 0.237181 0.812043 0.089 Uiso 1 1 calc R U . . .
C17 C 0.2656(3) 0.20669(7) 0.78296(17) 0.0551(6) Uani 1 1 d . . . . .
H17A H 0.225798 0.216426 0.706930 0.083 Uiso 1 1 calc R U . . .
H17B H 0.206817 0.214825 0.823196 0.083 Uiso 1 1 calc R U . . .
H17C H 0.280182 0.172567 0.786300 0.083 Uiso 1 1 calc R U . . .
C18 C 0.29682(15) 0.47171(5) 0.64341(11) 0.0255(3) Uani 1 1 d . . . . .
C19 C 0.41903(17) 0.48885(6) 0.64639(14) 0.0345(4) Uani 1 1 d . . . . .
H19 H 0.469549 0.471626 0.612206 0.041 Uiso 1 1 calc R U . . .
C20 C 0.46675(19) 0.53080(7) 0.69891(16) 0.0426(4) Uani 1 1 d . . . . .
H20 H 0.549119 0.542525 0.699519 0.051 Uiso 1 1 calc R U . . .
C21 C 0.3950(2) 0.55562(7) 0.75038(15) 0.0433(4) Uani 1 1 d . . . . .
H21 H 0.428340 0.584207 0.787084 0.052 Uiso 1 1 calc R U . . .
C22 C 0.27453(19) 0.53878(6) 0.74840(14) 0.0390(4) Uani 1 1 d . . . . .
H22 H 0.225330 0.555855 0.784021 0.047 Uiso 1 1 calc R U . . .
C23 C 0.22497(17) 0.49716(6) 0.69480(12) 0.0304(3) Uani 1 1 d . . . . .
H23 H 0.141663 0.486004 0.693199 0.037 Uiso 1 1 calc R U . . .
C24 C 0.18662(15) 0.43566(5) 0.42885(12) 0.0253(3) Uani 1 1 d . . . . .
C25 C 0.17136(18) 0.48277(6) 0.39956(13) 0.0325(4) Uani 1 1 d . . . . .
H25 H 0.199905 0.506328 0.454128 0.039 Uiso 1 1 calc R U . . .
C26 C 0.11478(19) 0.49598(7) 0.29129(14) 0.0389(4) Uani 1 1 d . . . . .
H26 H 0.105049 0.528402 0.272247 0.047 Uiso 1 1 calc R U . . .
C27 C 0.07307(19) 0.46229(7) 0.21211(13) 0.0400(4) Uani 1 1 d . . . . .
H27 H 0.033220 0.471359 0.138281 0.048 Uiso 1 1 calc R U . . .
C28 C 0.08881(19) 0.41514(7) 0.23937(14) 0.0399(4) Uani 1 1 d . . . . .
H28 H 0.059617 0.391832 0.184272 0.048 Uiso 1 1 calc R U . . .
C29 C 0.14720(17) 0.40174(6) 0.34709(13) 0.0337(4) Uani 1 1 d . . . . .
H29 H 0.160381 0.369284 0.365216 0.040 Uiso 1 1 calc R U . . .
C30 C 0.56596(15) 0.36669(6) 0.76701(12) 0.0287(3) Uani 1 1 d . . . . .
H30A H 0.624476 0.340655 0.762032 0.034 Uiso 1 1 calc R U . . .
H30B H 0.570601 0.390420 0.712877 0.034 Uiso 1 1 calc R U . . .
C31 C 0.6925(2) 0.34840(8) 1.01028(15) 0.0472(5) Uani 1 1 d . . . . .
H31A H 0.612103 0.334661 1.015970 0.071 Uiso 1 1 calc R U . . .
H31B H 0.743286 0.362938 1.079761 0.071 Uiso 1 1 calc R U . . .
H31C H 0.744919 0.323624 0.992421 0.071 Uiso 1 1 calc R U . . .
C32 C 0.8065(2) 0.42415(10) 0.90908(18) 0.0612(6) Uani 1 1 d . . . . .
H32A H 0.866253 0.401134 0.894987 0.092 Uiso 1 1 calc R U . . .
H32B H 0.846876 0.437535 0.981892 0.092 Uiso 1 1 calc R U . . .
H32C H 0.788634 0.449377 0.854820 0.092 Uiso 1 1 calc R U . . .
C33 C 0.5457(2) 0.44029(7) 0.93435(15) 0.0440(4) Uani 1 1 d . . . . .
H33A H 0.514681 0.462679 0.873978 0.066 Uiso 1 1 calc R U . . .
H33B H 0.597815 0.457029 1.000361 0.066 Uiso 1 1 calc R U . . .
H33C H 0.470289 0.425293 0.946474 0.066 Uiso 1 1 calc R U . . .
C34 C 0.32696(15) 0.29539(6) 0.54812(12) 0.0260(3) Uani 1 1 d . . . . .
H34A H 0.309643 0.262659 0.565660 0.031 Uiso 1 1 calc R U . . .
H34B H 0.243745 0.307440 0.495984 0.031 Uiso 1 1 calc R U . . .
C35 C 0.49142(19) 0.35167(8) 0.44058(16) 0.0463(5) Uani 1 1 d . . . . .
H35A H 0.412933 0.368622 0.395996 0.069 Uiso 1 1 calc R U . . .
H35B H 0.553044 0.348870 0.400556 0.069 Uiso 1 1 calc R U . . .
H35C H 0.533060 0.369020 0.508330 0.069 Uiso 1 1 calc R U . . .
C36 C 0.5978(2) 0.26014(9) 0.55339(19) 0.0586(6) Uani 1 1 d . . . . .
H36A H 0.635647 0.275367 0.624452 0.088 Uiso 1 1 calc R U . . .
H36B H 0.660693 0.261431 0.514354 0.088 Uiso 1 1 calc R U . . .
H36C H 0.577524 0.227196 0.563625 0.088 Uiso 1 1 calc R U . . .
C37 C 0.3761(3) 0.25992(10) 0.33912(18) 0.0672(7) Uani 1 1 d . . . . .
H37A H 0.347294 0.228312 0.351189 0.101 Uiso 1 1 calc R U . . .
H37B H 0.444162 0.257384 0.305467 0.101 Uiso 1 1 calc R U . . .
H37C H 0.301361 0.277600 0.290946 0.101 Uiso 1 1 calc R U . . .

loop_
_atom_site_aniso_label
_atom_site_aniso_U_11
_atom_site_aniso_U_22
_atom_site_aniso_U_33
_atom_site_aniso_U_23
_atom_site_aniso_U_13
_atom_site_aniso_U_12
Sc1 0.02111(14) 0.02181(14) 0.02018(13) 0.00064(10) 0.00900(10) 0.00205(10)
P1 0.02362(18) 0.02007(18) 0.02332(17) 0.00103(13) 0.00846(14) 0.00069(14)
Si1 0.0285(2) 0.0344(2) 0.02402(19) 0.00138(16) 0.00693(16) -0.00546(18)
Si2 0.0305(2) 0.0407(3) 0.0272(2) -0.00393(18) 0.01360(18) 0.00167(19)
O1 0.0388(6) 0.0374(7) 0.0298(5) 0.0120(5) 0.0145(5) 0.0047(5)
N1 0.0268(6) 0.0240(6) 0.0280(6) 0.0046(5) 0.0111(5) 0.0030(5)
N2 0.0266(6) 0.0281(7) 0.0229(6) 0.0020(5) 0.0117(5) 0.0051(5)
C1 0.0511(11) 0.0251(8) 0.0378(9) 0.0098(7) 0.0208(8) 0.0102(8)
C2 0.0533(11) 0.0358(10) 0.0414(9) 0.0158(8) 0.0197(9) 0.0129(8)
C3 0.0210(7) 0.0324(8) 0.0254(7) 0.0061(6) 0.0081(6) -0.0025(6)
C4 0.0253(7) 0.0348(9) 0.0244(7) -0.0006(6) 0.0110(6) -0.0030(6)
C5 0.0258(7) 0.0323(8) 0.0260(7) -0.0016(6) 0.0132(6) -0.0006(6)
C6 0.0383(9) 0.0393(10) 0.0335(8) -0.0035(7) 0.0174(7) 0.0064(8)
C7 0.0475(11) 0.0487(11) 0.0411(9) -0.0134(8) 0.0241(8) 0.0029(9)
C8 0.0426(10) 0.0605(12) 0.0277(8) -0.0125(8) 0.0149(7) -0.0047(9)
C9 0.0331(9) 0.0508(11) 0.0238(7) -0.0014(7) 0.0098(6) -0.0035(8)
C10 0.0250(7) 0.0209(7) 0.0269(7) -0.0021(5) 0.0117(6) 0.0029(6)
C11 0.0249(7) 0.0187(7) 0.0269(7) -0.0014(5) 0.0093(6) 0.0007(6)
C12 0.0277(8) 0.0237(8) 0.0286(7) -0.0005(6) 0.0073(6) 0.0017(6)
C13 0.0234(7) 0.0308(9) 0.0375(8) -0.0040(7) 0.0059(6) 0.0009(6)
C14 0.0261(8) 0.0334(9) 0.0446(9) -0.0038(7) 0.0167(7) -0.0028(7)
C15 0.0319(8) 0.0310(9) 0.0342(8) 0.0019(6) 0.0168(7) 0.0003(7)
C16 0.0786(16) 0.0544(13) 0.0554(12) 0.0229(10) 0.0376(12) 0.0427(12)
C17 0.0799(16) 0.0347(11) 0.0508(11) -0.0069(9) 0.0220(11) -0.0154(10)
C18 0.0279(8) 0.0221(7) 0.0241(7) 0.0021(5) 0.0056(6) -0.0007(6)
C19 0.0318(8) 0.0333(9) 0.0381(8) 0.0006(7) 0.0115(7) -0.0047(7)
C20 0.0389(10) 0.0359(10) 0.0480(10) -0.0008(8) 0.0082(8) -0.0127(8)
C21 0.0520(11) 0.0290(9) 0.0402(9) -0.0071(7) 0.0039(8) -0.0081(8)
C22 0.0476(11) 0.0321(9) 0.0351(8) -0.0062(7) 0.0108(8) 0.0033(8)
C23 0.0333(8) 0.0282(8) 0.0289(7) -0.0016(6) 0.0093(6) -0.0001(7)
C24 0.0249(7) 0.0277(8) 0.0249(7) 0.0017(6) 0.0105(6) 0.0001(6)
C25 0.0431(9) 0.0279(8) 0.0295(8) 0.0029(6) 0.0161(7) 0.0053(7)
C26 0.0515(11) 0.0363(10) 0.0336(8) 0.0104(7) 0.0205(8) 0.0091(8)
C27 0.0413(10) 0.0550(12) 0.0255(8) 0.0088(7) 0.0136(7) 0.0057(9)
C28 0.0437(10) 0.0473(11) 0.0282(8) -0.0056(7) 0.0114(7) -0.0072(8)
C29 0.0385(9) 0.0306(9) 0.0313(8) -0.0004(6) 0.0110(7) -0.0039(7)
C30 0.0259(8) 0.0337(9) 0.0268(7) 0.0007(6) 0.0093(6) -0.0008(6)
C31 0.0485(11) 0.0498(12) 0.0362(9) 0.0099(8) 0.0048(8) 0.0022(9)
C32 0.0500(13) 0.0861(17) 0.0489(11) -0.0137(11) 0.0183(10) -0.0337(12)
C33 0.0544(12) 0.0412(11) 0.0340(9) -0.0041(8) 0.0115(8) 0.0018(9)
C34 0.0265(7) 0.0253(8) 0.0266(7) -0.0024(6) 0.0095(6) 0.0003(6)
C35 0.0364(10) 0.0600(13) 0.0480(10) 0.0064(9) 0.0215(8) -0.0044(9)
C36 0.0511(12) 0.0755(16) 0.0605(13) 0.0145(11) 0.0338(11) 0.0270(12)
C37 0.0671(15) 0.0961(19) 0.0495(12) -0.0344(12) 0.0345(11) -0.0215(14)

loop_
_atom_type_symbol
_atom_type_description
_atom_type_scat_dispersion_real
_atom_type_scat_dispersion_imag
_atom_type_scat_source
C C 0.0137 0.0067 'International Tables Vol C Tables 4.2.6.8 and 6.1.1.4'
H H 0.0000 0.0000 'International Tables Vol C Tables 4.2.6.8 and 6.1.1.4'
N N 0.0241 0.0134 'International Tables Vol C Tables 4.2.6.8 and 6.1.1.4'
P P 0.2543 0.3332 'International Tables Vol C Tables 4.2.6.8 and 6.1.1.4'
Sc Sc 0.3700 1.2039 'International Tables Vol C Tables 4.2.6.8 and 6.1.1.4'
Si Si 0.2153 0.2529 'International Tables Vol C Tables 4.2.6.8 and 6.1.1.4'
O O 0.0389 0.0241 'International Tables Vol C Tables 4.2.6.8 and 6.1.1.4'

loop_
_geom_angle_atom_site_label_1
_geom_angle_atom_site_label_2
_geom_angle_atom_site_label_3
_geom_angle
_geom_angle_site_symmetry_1
_geom_angle_site_symmetry_3
_geom_angle_publ_flag
N2 Sc1 C30 118.18(6) . . ?
N2 Sc1 N1 81.24(5) . . ?
C30 Sc1 N1 101.44(5) . . ?
N2 Sc1 C34 125.10(5) . . ?
C30 Sc1 C34 114.07(6) . . ?
N1 Sc1 C34 104.19(5) . . ?
N2 Sc1 P1 69.14(3) . . ?
C30 Sc1 P1 97.86(4) . . ?
N1 Sc1 P1 149.77(4) . . ?
C34 Sc1 P1 88.64(4) . . ?
C18 P1 C11 106.17(7) . . ?
C18 P1 C24 102.22(7) . . ?
C11 P1 C24 101.02(7) . . ?
C18 P1 Sc1 110.89(5) . . ?
C11 P1 Sc1 91.69(5) . . ?
C24 P1 Sc1 139.52(5) . . ?
C30 Si1 C33 112.34(8) . . ?
C30 Si1 C32 113.12(9) . . ?
C33 Si1 C32 106.04(11) . . ?
C30 Si1 C31 110.11(9) . . ?
C33 Si1 C31 108.74(9) . . ?
C32 Si1 C31 106.20(11) . . ?
C34 Si2 C36 111.68(8) . . ?
C34 Si2 C35 110.67(8) . . ?
C36 Si2 C35 107.55(11) . . ?
C34 Si2 C37 113.47(9) . . ?
C36 Si2 C37 107.03(12) . . ?
C35 Si2 C37 106.10(11) . . ?
C3 O1 C2 106.03(12) . . ?
C3 N1 C1 106.99(12) . . ?
C3 N1 Sc1 120.18(10) . . ?
C1 N1 Sc1 132.50(10) . . ?
C5 N2 C10 116.74(12) . . ?
C5 N2 Sc1 121.74(10) . . ?
C10 N2 Sc1 121.48(9) . . ?
N1 C1 C16 111.12(15) . . ?
N1 C1 C17 107.80(15) . . ?
C16 C1 C17 112.45(18) . . ?
N1 C1 C2 100.86(14) . . ?
C16 C1 C2 112.54(16) . . ?
C17 C1 C2 111.39(16) . . ?
O1 C2 C1 103.76(13) . . ?
O1 C2 H2A 111.0 . . ?
C1 C2 H2A 111.0 . . ?
O1 C2 H2B 111.0 . . ?
C1 C2 H2B 111.0 . . ?
H2A C2 H2B 109.0 . . ?
N1 C3 O1 115.89(14) . . ?
N1 C3 C4 128.41(14) . . ?
O1 C3 C4 115.68(13) . . ?
C5 C4 C9 120.04(15) . . ?
C5 C4 C3 122.19(13) . . ?
C9 C4 C3 117.56(15) . . ?
N2 C5 C4 122.09(14) . . ?
N2 C5 C6 120.71(14) . . ?
C4 C5 C6 117.13(14) . . ?
C7 C6 C5 121.43(17) . . ?
C7 C6 H6 119.3 . . ?
C5 C6 H6 119.3 . . ?
C6 C7 C8 120.94(17) . . ?
C6 C7 H7 119.5 . . ?
C8 C7 H7 119.5 . . ?
C9 C8 C7 119.35(15) . . ?
C9 C8 H8 120.3 . . ?
C7 C8 H8 120.3 . . ?
C8 C9 C4 121.07(17) . . ?
C8 C9 H9 119.5 . . ?
C4 C9 H9 119.5 . . ?
C15 C10 N2 122.23(13) . . ?
C15 C10 C11 118.59(14) . . ?
N2 C10 C11 119.06(13) . . ?
C12 C11 C10 119.59(14) . . ?
C12 C11 P1 124.97(12) . . ?
C10 C11 P1 115.34(11) . . ?
C13 C12 C11 120.93(14) . . ?
C13 C12 H12 119.5 . . ?
C11 C12 H12 119.5 . . ?
C12 C13 C14 119.64(15) . . ?
C12 C13 H13 120.2 . . ?
C14 C13 H13 120.2 . . ?
C15 C14 C13 120.20(15) . . ?
C15 C14 H14 119.9 . . ?
C13 C14 H14 119.9 . . ?
C14 C15 C10 121.03(15) . . ?
C14 C15 H15 119.5 . . ?
C10 C15 H15 119.5 . . ?
C1 C16 H16A 109.5 . . ?
C1 C16 H16B 109.5 . . ?
H16A C16 H16B 109.5 . . ?
C1 C16 H16C 109.5 . . ?
H16A C16 H16C 109.5 . . ?
H16B C16 H16C 109.5 . . ?
C1 C17 H17A 109.5 . . ?
C1 C17 H17B 109.5 . . ?
H17A C17 H17B 109.5 . . ?
C1 C17 H17C 109.5 . . ?
H17A C17 H17C 109.5 . . ?
H17B C17 H17C 109.5 . . ?
C23 C18 C19 118.99(15) . . ?
C23 C18 P1 123.76(12) . . ?
C19 C18 P1 117.25(12) . . ?
C20 C19 C18 120.33(17) . . ?
C20 C19 H19 119.8 . . ?
C18 C19 H19 119.8 . . ?
C21 C20 C19 120.20(18) . . ?
C21 C20 H20 119.9 . . ?
C19 C20 H20 119.9 . . ?
C20 C21 C22 119.84(17) . . ?
C20 C21 H21 120.1 . . ?
C22 C21 H21 120.1 . . ?
C21 C22 C23 120.47(17) . . ?
C21 C22 H22 119.8 . . ?
C23 C22 H22 119.8 . . ?
C22 C23 C18 120.17(16) . . ?
C22 C23 H23 119.9 . . ?
C18 C23 H23 119.9 . . ?
C25 C24 C29 118.56(14) . . ?
C25 C24 P1 122.20(12) . . ?
C29 C24 P1 118.96(12) . . ?
C24 C25 C26 120.80(16) . . ?
C24 C25 H25 119.6 . . ?
C26 C25 H25 119.6 . . ?
C27 C26 C25 120.02(17) . . ?
C27 C26 H26 120.0 . . ?
C25 C26 H26 120.0 . . ?
C26 C27 C28 120.12(16) . . ?
C26 C27 H27 119.9 . . ?
C28 C27 H27 119.9 . . ?
C27 C28 C29 120.12(16) . . ?
C27 C28 H28 119.9 . . ?
C29 C28 H28 119.9 . . ?
C28 C29 C24 120.33(16) . . ?
C28 C29 H29 119.8 . . ?
C24 C29 H29 119.8 . . ?
Si1 C30 Sc1 128.91(8) . . ?
Si1 C30 H30A 105.1 . . ?
Sc1 C30 H30A 105.1 . . ?
Si1 C30 H30B 105.1 . . ?
Sc1 C30 H30B 105.1 . . ?
H30A C30 H30B 105.9 . . ?
Si1 C31 H31A 109.5 . . ?
Si1 C31 H31B 109.5 . . ?
H31A C31 H31B 109.5 . . ?
Si1 C31 H31C 109.5 . . ?
H31A C31 H31C 109.5 . . ?
H31B C31 H31C 109.5 . . ?
Si1 C32 H32A 109.5 . . ?
Si1 C32 H32B 109.5 . . ?
H32A C32 H32B 109.5 . . ?
Si1 C32 H32C 109.5 . . ?
H32A C32 H32C 109.5 . . ?
H32B C32 H32C 109.5 . . ?
Si1 C33 H33A 109.5 . . ?
Si1 C33 H33B 109.5 . . ?
H33A C33 H33B 109.5 . . ?
Si1 C33 H33C 109.5 . . ?
H33A C33 H33C 109.5 . . ?
H33B C33 H33C 109.5 . . ?
Si2 C34 Sc1 123.46(8) . . ?
Si2 C34 H34A 106.5 . . ?
Sc1 C34 H34A 106.5 . . ?
Si2 C34 H34B 106.5 . . ?
Sc1 C34 H34B 106.5 . . ?
H34A C34 H34B 106.5 . . ?
Si2 C35 H35A 109.5 . . ?
Si2 C35 H35B 109.5 . . ?
H35A C35 H35B 109.5 . . ?
Si2 C35 H35C 109.5 . . ?
H35A C35 H35C 109.5 . . ?
H35B C35 H35C 109.5 . . ?
Si2 C36 H36A 109.5 . . ?
Si2 C36 H36B 109.5 . . ?
H36A C36 H36B 109.5 . . ?
Si2 C36 H36C 109.5 . . ?
H36A C36 H36C 109.5 . . ?
H36B C36 H36C 109.5 . . ?
Si2 C37 H37A 109.5 . . ?
Si2 C37 H37B 109.5 . . ?
H37A C37 H37B 109.5 . . ?
Si2 C37 H37C 109.5 . . ?
H37A C37 H37C 109.5 . . ?
H37B C37 H37C 109.5 . . ?

loop_
_geom_bond_atom_site_label_1
_geom_bond_atom_site_label_2
_geom_bond_distance
_geom_bond_site_symmetry_2
_geom_bond_publ_flag
Sc1 N2 2.1357(13) . ?
Sc1 C30 2.2132(16) . ?
Sc1 N1 2.2186(12) . ?
Sc1 C34 2.2450(15) . ?
Sc1 P1 2.8735(4) . ?
P1 C18 1.8226(16) . ?
P1 C11 1.8244(16) . ?
P1 C24 1.8282(15) . ?
Si1 C30 1.8465(16) . ?
Si1 C33 1.867(2) . ?
Si1 C32 1.874(2) . ?
Si1 C31 1.8765(19) . ?
Si2 C34 1.8520(16) . ?
Si2 C36 1.868(2) . ?
Si2 C35 1.873(2) . ?
Si2 C37 1.878(2) . ?
O1 C3 1.3487(18) . ?
O1 C2 1.447(2) . ?
N1 C3 1.299(2) . ?
N1 C1 1.494(2) . ?
N2 C5 1.3881(18) . ?
N2 C10 1.4097(19) . ?
C1 C16 1.511(3) . ?
C1 C17 1.525(3) . ?
C1 C2 1.532(2) . ?
C2 H2A 0.9900 . ?
C2 H2B 0.9900 . ?
C3 C4 1.446(2) . ?
C4 C5 1.414(2) . ?
C4 C9 1.415(2) . ?
C5 C6 1.415(2) . ?
C6 C7 1.374(2) . ?
C6 H6 0.9500 . ?
C7 C8 1.393(3) . ?
C7 H7 0.9500 . ?
C8 C9 1.365(3) . ?
C8 H8 0.9500 . ?
C9 H9 0.9500 . ?
C10 C15 1.400(2) . ?
C10 C11 1.411(2) . ?
C11 C12 1.396(2) . ?
C12 C13 1.386(2) . ?
C12 H12 0.9500 . ?
C13 C14 1.388(2) . ?
C13 H13 0.9500 . ?
C14 C15 1.385(2) . ?
C14 H14 0.9500 . ?
C15 H15 0.9500 . ?
C16 H16A 0.9800 . ?
C16 H16B 0.9800 . ?
C16 H16C 0.9800 . ?
C17 H17A 0.9800 . ?
C17 H17B 0.9800 . ?
C17 H17C 0.9800 . ?
C18 C23 1.389(2) . ?
C18 C19 1.399(2) . ?
C19 C20 1.385(3) . ?
C19 H19 0.9500 . ?
C20 C21 1.380(3) . ?
C20 H20 0.9500 . ?
C21 C22 1.382(3) . ?
C21 H21 0.9500 . ?
C22 C23 1.386(2) . ?
C22 H22 0.9500 . ?
C23 H23 0.9500 . ?
C24 C25 1.386(2) . ?
C24 C29 1.394(2) . ?
C25 C26 1.390(2) . ?
C25 H25 0.9500 . ?
C26 C27 1.369(3) . ?
C26 H26 0.9500 . ?
C27 C28 1.381(3) . ?
C27 H27 0.9500 . ?
C28 C29 1.388(2) . ?
C28 H28 0.9500 . ?
C29 H29 0.9500 . ?
C30 H30A 0.9900 . ?
C30 H30B 0.9900 . ?
C31 H31A 0.9800 . ?
C31 H31B 0.9800 . ?
C31 H31C 0.9800 . ?
C32 H32A 0.9800 . ?
C32 H32B 0.9800 . ?
C32 H32C 0.9800 . ?
C33 H33A 0.9800 . ?
C33 H33B 0.9800 . ?
C33 H33C 0.9800 . ?
C34 H34A 0.9900 . ?
C34 H34B 0.9900 . ?
C35 H35A 0.9800 . ?
C35 H35B 0.9800 . ?
C35 H35C 0.9800 . ?
C36 H36A 0.9800 . ?
C36 H36B 0.9800 . ?
C36 H36C 0.9800 . ?
C37 H37A 0.9800 . ?
C37 H37B 0.9800 . ?
C37 H37C 0.9800 . ?
